data_7122055
loop_
_publ_author_name
'Hadlington, Terrance J.'
'Szilv\'asi, Tibor'
'Driess, Matthias'

_publ_section_title
;
 Metal nitrene-like reactivity of a Si[double bond, length as m-dash]N
 bond towards CO<sub>2</sub>.
;
_journal_issue 67
_journal_name_full 'Chemical communications (Cambridge, England)'
_journal_page_first 9352
_journal_page_last 9355
_journal_paper_doi 10.1039/c8cc05238g
_journal_volume 54
_journal_year 2018
_chemical_formula_sum 'C39 H66 Cl N5 Ni O5 Si2'
_chemical_formula_weight 835.30
_space_group_crystal_system triclinic
_space_group_IT_number 1
_space_group_name_Hall 'P 1'
_space_group_name_H-M_alt 'P 1'
_symmetry_space_group_name_Hall 'P 1'
_symmetry_space_group_name_H-M 'P 1'
_atom_sites_solution_hydrogens geom
_audit_creation_method SHELXL-2016/6
_audit_update_record
;
2018-06-25 deposited with the CCDC.
2018-07-27 downloaded from the CCDC.
;
_cell_angle_alpha 86.519(4)
_cell_angle_beta 79.694(4)
_cell_angle_gamma 82.070(4)
_cell_formula_units_Z 2
_cell_length_a 9.3940(5)
_cell_length_b 11.9351(6)
_cell_length_c 20.7497(11)
_cell_measurement_reflns_used 3869
_cell_measurement_temperature 150(2)
_cell_measurement_theta_max 72.8740
_cell_measurement_theta_min 3.7510
_cell_volume 2265.4(2)
_computing_cell_refinement 'CrysAlisPro 1.171.38.43c (Rigaku OD, 2015)'
_computing_data_collection 'CrysAlisPro 1.171.38.43c (Rigaku OD, 2015)'
_computing_data_reduction 'CrysAlisPro 1.171.38.43c (Rigaku OD, 2015)'
_computing_structure_refinement 'SHELXL-2016/6 (Sheldrick, 2016)'
_computing_structure_solution 'SHELXT 2014/5 (Sheldrick, 2014)'
_diffrn_ambient_temperature 150(2)
_diffrn_detector_area_resol_mean 10.5435
_diffrn_measured_fraction_theta_full 0.998
_diffrn_measured_fraction_theta_max 0.993
_diffrn_measurement_device_type 'SuperNova, Single source at offset, Atlas'
_diffrn_measurement_method '\w scans'
_diffrn_radiation_type CuK\a
_diffrn_radiation_wavelength 1.54184
_diffrn_reflns_av_R_equivalents 0.0543
_diffrn_reflns_av_unetI/netI 0.0789
_diffrn_reflns_Laue_measured_fraction_full 0.998
_diffrn_reflns_Laue_measured_fraction_max 0.993
_diffrn_reflns_limit_h_max 11
_diffrn_reflns_limit_h_min -11
_diffrn_reflns_limit_k_max 14
_diffrn_reflns_limit_k_min -14
_diffrn_reflns_limit_l_max 25
_diffrn_reflns_limit_l_min -16
_diffrn_reflns_number 15866
_diffrn_reflns_point_group_measured_fraction_full 0.586
_diffrn_reflns_point_group_measured_fraction_max 0.582
_diffrn_reflns_theta_full 67.684
_diffrn_reflns_theta_max 69.998
_diffrn_reflns_theta_min 3.742
_diffrn_source 'micro-focus sealed X-ray tube'
_exptl_absorpt_coefficient_mu 2.019
_exptl_absorpt_correction_T_max 1.00000
_exptl_absorpt_correction_T_min 0.40063
_exptl_absorpt_correction_type multi-scan
_exptl_absorpt_process_details
;
CrysAlisPro 1.171.38.43c (Rigaku Oxford Diffraction, 2015)
Empirical absorption correction using spherical harmonics,
 implemented in SCALE3 ABSPACK scaling algorithm.
;
_exptl_crystal_colour colourless
_exptl_crystal_density_diffrn 1.225
_exptl_crystal_description rod
_exptl_crystal_F_000 896
_exptl_crystal_size_max 0.442
_exptl_crystal_size_mid 0.082
_exptl_crystal_size_min 0.024
_refine_diff_density_max 2.050
_refine_diff_density_min -0.561
_refine_diff_density_rms 0.095
_refine_ls_abs_structure_details
;
 Classical Flack method preferred over Parsons because s.u. lower.
;
_refine_ls_abs_structure_Flack 0.13(3)
_refine_ls_extinction_method none
_refine_ls_goodness_of_fit_ref 1.036
_refine_ls_hydrogen_treatment constr
_refine_ls_matrix_type full
_refine_ls_number_parameters 993
_refine_ls_number_reflns 10009
_refine_ls_number_restraints 3
_refine_ls_restrained_S_all 1.036
_refine_ls_R_factor_all 0.0938
_refine_ls_R_factor_gt 0.0739
_refine_ls_shift/su_max 0.000
_refine_ls_shift/su_mean 0.000
_refine_ls_structure_factor_coef Fsqd
_refine_ls_weighting_details 'w=1/[\s^2^(Fo^2^)+(0.1285P)^2^] where P=(Fo^2^+2Fc^2^)/3'
_refine_ls_weighting_scheme calc
_refine_ls_wR_factor_gt 0.1836
_refine_ls_wR_factor_ref 0.2067
_reflns_Friedel_coverage 0.171
_reflns_Friedel_fraction_full 0.174
_reflns_Friedel_fraction_max 0.170
_reflns_number_gt 7845
_reflns_number_total 10009
_reflns_threshold_expression 'I > 2\s(I)'
_cod_data_source_file c8cc05238g2.cif
_cod_data_source_block compound_3
_cod_depositor_comments 'Adding full bibliography for 7122053--7122058.cif.'
_cod_original_cell_volume 2265.5(2)
_cod_database_code 7122055
_shelx_shelxl_version_number 2016/6
_shelx_space_group_comment
;
The symmetry employed for this shelxl refinement is uniquely defined
by the following loop, which should always be used as a source of
symmetry information in preference to the above space-group names.
They are only intended as comments.
;
_shelx_estimated_absorpt_t_min 0.469
_shelx_estimated_absorpt_t_max 0.953

loop_
_space_group_symop_operation_xyz
'x, y, z'

loop_
_atom_site_label
_atom_site_type_symbol
_atom_site_fract_x
_atom_site_fract_y
_atom_site_fract_z
_atom_site_U_iso_or_equiv
_atom_site_adp_type
_atom_site_occupancy
_atom_site_site_symmetry_order
_atom_site_calc_flag
_atom_site_refinement_flags_posn
_atom_site_refinement_flags_adp
Ni1 Ni 0.77747(14) 0.58052(10) 0.70634(7) 0.0294(3) Uani 1 1 d . .
Ni2 Ni 0.43456(14) 0.10368(10) 0.29759(7) 0.0300(3) Uani 1 1 d . .
Cl1 Cl 0.9544(2) 0.47098(17) 0.64133(10) 0.0417(5) Uani 1 1 d . .
Cl2 Cl 0.5651(3) -0.01022(18) 0.36262(10) 0.0439(5) Uani 1 1 d . .
Si1 Si 0.6141(3) 0.69378(17) 0.76475(11) 0.0310(5) Uani 1 1 d . .
Si3 Si 0.3181(2) 0.22110(18) 0.23692(11) 0.0315(5) Uani 1 1 d . .
Si2 Si 0.5389(3) 0.7009(2) 0.91977(12) 0.0506(7) Uani 1 1 d . .
Si4 Si 0.3417(3) 0.2273(2) 0.08159(13) 0.0524(7) Uani 1 1 d . .
O4 O 0.4513(7) 0.7151(5) 0.7401(3) 0.0407(14) Uani 1 1 d . .
O7 O 0.1353(7) 0.2432(5) 0.2617(3) 0.0414(14) Uani 1 1 d . .
O9 O 0.3518(7) 0.3562(5) 0.2384(3) 0.0407(14) Uani 1 1 d . .
O2 O 0.6475(7) 0.8292(5) 0.7600(3) 0.0376(13) Uani 1 1 d . .
O6 O 0.3361(8) 0.1984(6) 0.1599(3) 0.0481(16) Uani 1 1 d . .
O5 O 0.2487(8) 0.8158(6) 0.7166(4) 0.0559(19) Uani 1 1 d . .
O1 O 0.5720(8) 0.6683(5) 0.8432(3) 0.0445(15) Uani 1 1 d . .
N9 N 0.3700(8) 0.2745(6) 0.3993(3) 0.0341(15) Uani 1 1 d . .
N2 N 0.7921(8) 0.7621(6) 0.6036(3) 0.0325(15) Uani 1 1 d . .
N7 N 0.6563(9) 0.0299(8) 0.1861(4) 0.049(2) Uani 1 1 d . .
N1 N 0.4170(9) 0.9148(6) 0.7449(4) 0.0411(18) Uani 1 1 d . .
O8 O -0.0817(8) 0.3450(7) 0.2839(4) 0.064(2) Uani 1 1 d . .
O3 O 0.5802(9) 1.0159(5) 0.7717(4) 0.0575(19) Uani 1 1 d . .
N3 N 0.6320(7) 0.6521(6) 0.5960(3) 0.0302(14) Uani 1 1 d . .
O10 O 0.3013(10) 0.5440(6) 0.2247(4) 0.065(2) Uani 1 1 d . .
N4 N 0.9262(9) 0.4978(7) 0.8148(4) 0.0423(18) Uani 1 1 d . .
N10 N 0.2034(8) 0.1656(5) 0.4075(3) 0.0307(14) Uani 1 1 d . .
N6 N 0.1113(9) 0.4435(6) 0.2571(4) 0.0452(19) Uani 1 1 d . .
C16 C 0.3652(10) 0.8128(7) 0.7331(5) 0.046(2) Uani 1 1 d . .
N5 N 0.7457(9) 0.4058(6) 0.8120(4) 0.0403(17) Uani 1 1 d . .
N8 N 0.4788(10) -0.0686(6) 0.2004(4) 0.0458(19) Uani 1 1 d . .
C21 C 0.5504(10) 0.5540(7) 0.6114(4) 0.0347(18) Uani 1 1 d . .
H21 H 0.558413 0.528523 0.657570 0.042 Uiso 1 1 calc R U
C56 C 0.0485(11) 0.3415(8) 0.2679(5) 0.048(2) Uani 1 1 d . .
C20 C 0.7372(10) 0.7956(7) 0.5458(4) 0.0354(19) Uani 1 1 d . .
C70 C 0.1669(10) 0.2323(7) 0.4621(4) 0.0339(18) Uani 1 1 d . .
C69 C 0.2723(9) 0.3012(7) 0.4576(4) 0.0336(18) Uani 1 1 d . .
C24 C 0.9131(10) 0.8022(7) 0.6286(5) 0.0373(19) Uani 1 1 d . .
H24 H 0.913473 0.766290 0.673422 0.045 Uiso 1 1 calc R U
C55 C 0.2599(11) 0.4498(8) 0.2389(5) 0.044(2) Uani 1 1 d . .
C19 C 0.6370(9) 0.7263(7) 0.5410(4) 0.0305(17) Uani 1 1 d . .
C68 C 0.3286(9) 0.1893(7) 0.3691(4) 0.0309(17) Uani 1 1 d . .
C77 C 0.2859(11) 0.3879(8) 0.5031(5) 0.042(2) Uani 1 1 d . .
H77A H 0.209537 0.385436 0.541906 0.063 Uiso 1 1 calc R U
H77B H 0.275244 0.462924 0.481194 0.063 Uiso 1 1 calc R U
H77C H 0.381916 0.372894 0.516376 0.063 Uiso 1 1 calc R U
C71 C 0.5102(10) 0.3179(8) 0.3743(4) 0.0371(19) Uani 1 1 d . .
H71 H 0.546118 0.286159 0.329932 0.044 Uiso 1 1 calc R U
C49 C 0.0365(13) 0.5520(9) 0.3838(5) 0.052(3) Uani 1 1 d . .
H49 H 0.112977 0.486617 0.370632 0.063 Uiso 1 1 calc R U
C74 C 0.1345(10) 0.0677(7) 0.3919(4) 0.0369(19) Uani 1 1 d . .
H74 H 0.178508 0.048758 0.345684 0.044 Uiso 1 1 calc R U
C78 C 0.0347(11) 0.2266(8) 0.5142(5) 0.045(2) Uani 1 1 d . .
H78A H 0.036595 0.278235 0.548935 0.067 Uiso 1 1 calc R U
H78B H 0.034665 0.149090 0.532780 0.067 Uiso 1 1 calc R U
H78C H -0.053510 0.248714 0.495021 0.067 Uiso 1 1 calc R U
C22 C 0.3884(10) 0.5814(9) 0.6090(5) 0.045(2) Uani 1 1 d . .
H22A H 0.350369 0.653239 0.630078 0.067 Uiso 1 1 calc R U
H22B H 0.336551 0.520869 0.632118 0.067 Uiso 1 1 calc R U
H22C H 0.374020 0.587606 0.563222 0.067 Uiso 1 1 calc R U
C18 C 0.7279(9) 0.6727(7) 0.6333(4) 0.0311(17) Uani 1 1 d . .
C31 C 0.8158(12) 0.3578(8) 0.8632(5) 0.048(3) Uani 1 1 d . .
C76 C 0.1751(11) -0.0366(7) 0.4345(5) 0.043(2) Uani 1 1 d . .
H76A H 0.281499 -0.051460 0.430609 0.064 Uiso 1 1 calc R U
H76B H 0.138816 -0.102169 0.419799 0.064 Uiso 1 1 calc R U
H76C H 0.131153 -0.023232 0.480296 0.064 Uiso 1 1 calc R U
C75 C -0.0312(10) 0.0950(9) 0.3936(5) 0.046(2) Uani 1 1 d . .
H75A H -0.081451 0.097522 0.439288 0.070 Uiso 1 1 calc R U
H75B H -0.065131 0.036233 0.371378 0.070 Uiso 1 1 calc R U
H75C H -0.052487 0.168586 0.371364 0.070 Uiso 1 1 calc R U
C7 C 0.4481(12) 1.0415(9) 0.6199(5) 0.048(2) Uani 1 1 d . .
H7 H 0.512364 0.973927 0.633928 0.057 Uiso 1 1 calc R U
C17 C 0.5518(11) 0.9228(7) 0.7597(4) 0.0386(19) Uani 1 1 d . .
C29 C 0.8156(10) 0.4910(7) 0.7823(4) 0.0353(18) Uani 1 1 d . .
C26 C 1.0600(11) 0.7591(9) 0.5874(6) 0.051(2) Uani 1 1 d . .
H26A H 1.069017 0.676629 0.584967 0.076 Uiso 1 1 calc R U
H26B H 1.139111 0.779387 0.607579 0.076 Uiso 1 1 calc R U
H26C H 1.066045 0.793749 0.543063 0.076 Uiso 1 1 calc R U
C23 C 0.6256(11) 0.4561(8) 0.5680(5) 0.044(2) Uani 1 1 d . .
H23A H 0.617602 0.476458 0.522210 0.066 Uiso 1 1 calc R U
H23B H 0.578545 0.388164 0.581821 0.066 Uiso 1 1 calc R U
H23C H 0.728823 0.441049 0.572244 0.066 Uiso 1 1 calc R U
C59 C 0.6900(12) -0.0539(10) 0.1398(5) 0.049(3) Uani 1 1 d . .
C27 C 0.5442(12) 0.7266(9) 0.4886(5) 0.048(2) Uani 1 1 d . .
H27A H 0.441369 0.747609 0.507591 0.071 Uiso 1 1 calc R U
H27B H 0.557189 0.650863 0.470874 0.071 Uiso 1 1 calc R U
H27C H 0.573870 0.781364 0.453331 0.071 Uiso 1 1 calc R U
C28 C 0.7875(12) 0.8892(8) 0.4996(5) 0.044(2) Uani 1 1 d . .
H28A H 0.743788 0.890196 0.460013 0.066 Uiso 1 1 calc R U
H28B H 0.894061 0.876810 0.487578 0.066 Uiso 1 1 calc R U
H28C H 0.757509 0.961840 0.520851 0.066 Uiso 1 1 calc R U
C58 C 0.5817(13) -0.1142(9) 0.1480(5) 0.052(3) Uani 1 1 d . .
C39 C 0.7664(14) 0.2604(10) 0.9076(6) 0.070(4) Uani 1 1 d . .
H39A H 0.839979 0.233575 0.934993 0.105 Uiso 1 1 calc R U
H39B H 0.753647 0.198610 0.881023 0.105 Uiso 1 1 calc R U
H39C H 0.673429 0.285873 0.935707 0.105 Uiso 1 1 calc R U
C30 C 0.9283(12) 0.4139(9) 0.8656(5) 0.050(3) Uani 1 1 d . .
C25 C 0.8948(13) 0.9304(8) 0.6369(5) 0.053(3) Uani 1 1 d . .
H25A H 0.917247 0.968762 0.593832 0.079 Uiso 1 1 calc R U
H25B H 0.961489 0.948157 0.664997 0.079 Uiso 1 1 calc R U
H25C H 0.794018 0.956341 0.657004 0.079 Uiso 1 1 calc R U
C57 C 0.5260(10) 0.0196(8) 0.2241(4) 0.0374(19) Uani 1 1 d . .
C2 C 0.3334(13) 1.0769(9) 0.6781(5) 0.055(3) Uani 1 1 d . .
C72 C 0.4991(14) 0.4454(9) 0.3646(5) 0.055(3) Uani 1 1 d . .
H72A H 0.416098 0.472912 0.342704 0.083 Uiso 1 1 calc R U
H72B H 0.589096 0.465843 0.337599 0.083 Uiso 1 1 calc R U
H72C H 0.484747 0.479917 0.407365 0.083 Uiso 1 1 calc R U
C73 C 0.6245(11) 0.2692(9) 0.4175(6) 0.050(2) Uani 1 1 d . .
H73A H 0.597406 0.301762 0.460854 0.074 Uiso 1 1 calc R U
H73B H 0.720843 0.288214 0.396781 0.074 Uiso 1 1 calc R U
H73C H 0.627634 0.186684 0.422026 0.074 Uiso 1 1 calc R U
C38 C 1.0300(16) 0.3999(14) 0.9126(6) 0.078(4) Uani 1 1 d . .
H38A H 0.991021 0.353925 0.950771 0.117 Uiso 1 1 calc R U
H38B H 1.042073 0.474342 0.926791 0.117 Uiso 1 1 calc R U
H38C H 1.124793 0.362027 0.891647 0.117 Uiso 1 1 calc R U
C32 C 1.0290(12) 0.5811(11) 0.7944(6) 0.058(3) Uani 1 1 d . .
H32 H 1.004362 0.616734 0.752208 0.069 Uiso 1 1 calc R U
C51 C -0.0807(15) 0.5100(11) 0.4343(6) 0.066(3) Uani 1 1 d . .
H51A H -0.153844 0.573740 0.449683 0.100 Uiso 1 1 calc R U
H51B H -0.037805 0.473947 0.471352 0.100 Uiso 1 1 calc R U
H51C H -0.127090 0.454699 0.414985 0.100 Uiso 1 1 calc R U
C45 C -0.0236(14) 0.5996(9) 0.3238(5) 0.057(3) Uani 1 1 d . .
C6 C 0.2131(15) 1.0518(10) 0.7914(6) 0.065(3) Uani 1 1 d . .
C40 C 0.0129(13) 0.5464(9) 0.2636(5) 0.057(3) Uani 1 1 d . .
C8 C 0.3733(13) 1.0050(10) 0.5648(6) 0.059(3) Uani 1 1 d . .
H8A H 0.302544 0.953541 0.583614 0.089 Uiso 1 1 calc R U
H8B H 0.447259 0.966229 0.531216 0.089 Uiso 1 1 calc R U
H8C H 0.322800 1.072064 0.545008 0.089 Uiso 1 1 calc R U
C35 C 0.6269(14) 0.3682(11) 0.7866(7) 0.064(3) Uani 1 1 d . .
H35 H 0.591404 0.430640 0.756736 0.077 Uiso 1 1 calc R U
C3 C 0.2375(16) 1.1777(10) 0.6739(6) 0.071(4) Uani 1 1 d . .
H3 H 0.246039 1.222179 0.634171 0.085 Uiso 1 1 calc R U
C10 C 0.1948(18) 0.9859(11) 0.8564(6) 0.081(4) Uani 1 1 d . .
H10 H 0.256770 0.910950 0.850028 0.097 Uiso 1 1 calc R U
C66 C 0.5598(18) -0.2159(10) 0.1122(7) 0.079(4) Uani 1 1 d . .
H66A H 0.471766 -0.198092 0.092376 0.119 Uiso 1 1 calc R U
H66B H 0.549065 -0.280601 0.143228 0.119 Uiso 1 1 calc R U
H66C H 0.644541 -0.234623 0.077743 0.119 Uiso 1 1 calc R U
C1 C 0.3192(12) 1.0182(8) 0.7381(5) 0.051(3) Uani 1 1 d . .
C41 C -0.0493(17) 0.5889(11) 0.2078(6) 0.080(5) Uani 1 1 d . .
C9 C 0.5428(18) 1.1332(11) 0.5961(7) 0.077(4) Uani 1 1 d . .
H9A H 0.480952 1.203706 0.587579 0.115 Uiso 1 1 calc R U
H9B H 0.608975 1.110394 0.555626 0.115 Uiso 1 1 calc R U
H9C H 0.599924 1.145103 0.629684 0.115 Uiso 1 1 calc R U
C44 C -0.1219(17) 0.6992(11) 0.3271(6) 0.083(5) Uani 1 1 d . .
H44 H -0.150222 0.735728 0.367684 0.099 Uiso 1 1 calc R U
C63 C 0.7455(14) 0.1150(13) 0.2009(7) 0.073(4) Uani 1 1 d . .
H63 H 0.689570 0.150808 0.241754 0.088 Uiso 1 1 calc R U
C34 C 1.1862(15) 0.5254(15) 0.7781(7) 0.081(4) Uani 1 1 d . .
H34A H 1.221646 0.499057 0.818768 0.122 Uiso 1 1 calc R U
H34B H 1.247096 0.580420 0.754698 0.122 Uiso 1 1 calc R U
H34C H 1.191094 0.460827 0.750438 0.122 Uiso 1 1 calc R U
C4 C 0.1332(17) 1.2128(12) 0.7253(7) 0.086(5) Uani 1 1 d . .
H4 H 0.070364 1.281430 0.721158 0.103 Uiso 1 1 calc R U
C54 C 0.4690(16) 0.1177(11) 0.0354(6) 0.072(4) Uani 1 1 d . .
H54A H 0.566902 0.117898 0.045572 0.107 Uiso 1 1 calc R U
H54B H 0.471293 0.133266 -0.011674 0.107 Uiso 1 1 calc R U
H54C H 0.436817 0.043448 0.047626 0.107 Uiso 1 1 calc R U
C14 C 0.6010(18) 0.8406(11) 0.9265(6) 0.076(4) Uani 1 1 d . .
H14A H 0.706650 0.834996 0.911607 0.114 Uiso 1 1 calc R U
H14B H 0.577486 0.862747 0.972303 0.114 Uiso 1 1 calc R U
H14C H 0.551399 0.897556 0.899213 0.114 Uiso 1 1 calc R U
C15 C 0.6440(15) 0.5895(10) 0.9669(6) 0.065(3) Uani 1 1 d . .
H15A H 0.620190 0.514744 0.958872 0.097 Uiso 1 1 calc R U
H15B H 0.617983 0.603720 1.013830 0.097 Uiso 1 1 calc R U
H15C H 0.748857 0.591860 0.952590 0.097 Uiso 1 1 calc R U
C13 C 0.3410(16) 0.7036(15) 0.9498(7) 0.088(5) Uani 1 1 d . .
H13A H 0.287430 0.766649 0.927934 0.132 Uiso 1 1 calc R U
H13B H 0.320291 0.713331 0.997227 0.132 Uiso 1 1 calc R U
H13C H 0.310216 0.632153 0.940035 0.132 Uiso 1 1 calc R U
C43 C -0.178(2) 0.7454(12) 0.2738(8) 0.100(6) Uani 1 1 d . .
H43 H -0.241202 0.815089 0.277216 0.120 Uiso 1 1 calc R U
C67 C 0.8286(15) -0.0597(15) 0.0874(7) 0.086(5) Uani 1 1 d . .
H67A H 0.914483 -0.066129 0.108829 0.130 Uiso 1 1 calc R U
H67B H 0.825124 0.009242 0.059237 0.130 Uiso 1 1 calc R U
H67C H 0.834804 -0.125793 0.060792 0.130 Uiso 1 1 calc R U
C50 C 0.107(2) 0.6404(12) 0.4119(8) 0.087(4) Uani 1 1 d . .
H50A H 0.195859 0.655414 0.381803 0.130 Uiso 1 1 calc R U
H50B H 0.131918 0.612479 0.454419 0.130 Uiso 1 1 calc R U
H50C H 0.038789 0.710406 0.417674 0.130 Uiso 1 1 calc R U
C12 C 0.250(2) 1.0474(16) 0.9076(8) 0.115(7) Uani 1 1 d . .
H12A H 0.354055 1.052939 0.893567 0.172 Uiso 1 1 calc R U
H12B H 0.235247 1.005092 0.949771 0.172 Uiso 1 1 calc R U
H12C H 0.195753 1.123552 0.912459 0.172 Uiso 1 1 calc R U
C48 C 0.078(2) 0.6064(16) 0.0921(7) 0.118(7) Uani 1 1 d . .
H48A H 0.020357 0.679943 0.085776 0.177 Uiso 1 1 calc R U
H48B H 0.105005 0.568585 0.050204 0.177 Uiso 1 1 calc R U
H48C H 0.166534 0.617778 0.108303 0.177 Uiso 1 1 calc R U
C60 C 0.344(2) -0.1121(14) 0.2328(9) 0.100(6) Uani 1 1 d . .
H60 H 0.289173 -0.052415 0.262908 0.121 Uiso 1 1 calc R U
C5 C 0.1177(18) 1.1507(13) 0.7824(7) 0.089(5) Uani 1 1 d . .
H5 H 0.040795 1.174565 0.817051 0.107 Uiso 1 1 calc R U
C46 C -0.015(2) 0.5309(13) 0.1434(6) 0.095(6) Uani 1 1 d . .
H46 H 0.047723 0.457736 0.149763 0.114 Uiso 1 1 calc R U
C37 C 0.686(2) 0.2679(16) 0.7449(9) 0.111(7) Uani 1 1 d . .
H37A H 0.768489 0.286808 0.711936 0.166 Uiso 1 1 calc R U
H37B H 0.609224 0.248004 0.722979 0.166 Uiso 1 1 calc R U
H37C H 0.718549 0.203501 0.772654 0.166 Uiso 1 1 calc R U
C36 C 0.4949(15) 0.3464(13) 0.8396(8) 0.084(5) Uani 1 1 d . .
H36A H 0.520175 0.277217 0.865267 0.126 Uiso 1 1 calc R U
H36B H 0.411866 0.337561 0.818516 0.126 Uiso 1 1 calc R U
H36C H 0.468803 0.410595 0.868553 0.126 Uiso 1 1 calc R U
C33 C 1.007(2) 0.6781(15) 0.8419(9) 0.097(5) Uani 1 1 d . .
H33A H 0.903736 0.710148 0.849918 0.145 Uiso 1 1 calc R U
H33B H 1.066423 0.736924 0.822671 0.145 Uiso 1 1 calc R U
H33C H 1.036262 0.649034 0.883375 0.145 Uiso 1 1 calc R U
C65 C 0.8886(16) 0.0647(18) 0.2181(8) 0.099(6) Uani 1 1 d . .
H65A H 0.874955 -0.001544 0.247736 0.148 Uiso 1 1 calc R U
H65B H 0.928693 0.120871 0.239681 0.148 Uiso 1 1 calc R U
H65C H 0.956251 0.041498 0.178046 0.148 Uiso 1 1 calc R U
C61 C 0.2413(17) -0.1332(17) 0.1865(11) 0.112(7) Uani 1 1 d . .
H61A H 0.215669 -0.062925 0.161726 0.168 Uiso 1 1 calc R U
H61B H 0.152386 -0.158380 0.212025 0.168 Uiso 1 1 calc R U
H61C H 0.290098 -0.191694 0.155951 0.168 Uiso 1 1 calc R U
C11 C 0.040(2) 0.9637(13) 0.8825(10) 0.118(7) Uani 1 1 d . .
H11A H -0.022433 1.035688 0.892457 0.177 Uiso 1 1 calc R U
H11B H 0.037579 0.915463 0.922567 0.177 Uiso 1 1 calc R U
H11C H 0.002989 0.925465 0.849516 0.177 Uiso 1 1 calc R U
C53 C 0.1560(16) 0.2249(16) 0.0632(7) 0.098(6) Uani 1 1 d . .
H53A H 0.119270 0.154644 0.081512 0.146 Uiso 1 1 calc R U
H53B H 0.159945 0.228793 0.015560 0.146 Uiso 1 1 calc R U
H53C H 0.090644 0.289892 0.082641 0.146 Uiso 1 1 calc R U
C42 C -0.144(2) 0.6909(13) 0.2144(7) 0.098(6) Uani 1 1 d . .
H42 H -0.185264 0.723216 0.177842 0.118 Uiso 1 1 calc R U
C64 C 0.7560(19) 0.2088(16) 0.1506(11) 0.112(7) Uani 1 1 d . .
H64A H 0.811567 0.264614 0.163786 0.168 Uiso 1 1 calc R U
H64B H 0.657791 0.245041 0.146411 0.168 Uiso 1 1 calc R U
H64C H 0.805655 0.178589 0.108376 0.168 Uiso 1 1 calc R U
C52 C 0.404(2) 0.3684(13) 0.0619(8) 0.107(7) Uani 1 1 d . .
H52A H 0.338920 0.425171 0.088964 0.160 Uiso 1 1 calc R U
H52B H 0.403463 0.388577 0.015467 0.160 Uiso 1 1 calc R U
H52C H 0.503704 0.365793 0.070872 0.160 Uiso 1 1 calc R U
C62 C 0.386(3) -0.2176(15) 0.2773(9) 0.151(12) Uani 1 1 d . .
H62A H 0.440028 -0.278789 0.249719 0.227 Uiso 1 1 calc R U
H62B H 0.297504 -0.243097 0.302853 0.227 Uiso 1 1 calc R U
H62C H 0.447620 -0.197088 0.307042 0.227 Uiso 1 1 calc R U
C47 C -0.146(2) 0.5044(14) 0.1210(10) 0.116(7) Uani 1 1 d . .
H47A H -0.189796 0.447053 0.150836 0.174 Uiso 1 1 calc R U
H47B H -0.118331 0.475299 0.076693 0.174 Uiso 1 1 calc R U
H47C H -0.215743 0.573146 0.120418 0.174 Uiso 1 1 calc R U

loop_
_atom_site_aniso_label
_atom_site_aniso_U_11
_atom_site_aniso_U_22
_atom_site_aniso_U_33
_atom_site_aniso_U_23
_atom_site_aniso_U_13
_atom_site_aniso_U_12
Ni1 0.0363(7) 0.0216(6) 0.0300(6) 0.0014(5) -0.0092(5) 0.0009(5)
Ni2 0.0344(7) 0.0246(6) 0.0297(6) -0.0022(5) -0.0064(5) 0.0022(5)
Cl1 0.0475(12) 0.0344(10) 0.0384(11) -0.0040(8) -0.0056(9) 0.0103(9)
Cl2 0.0526(13) 0.0385(11) 0.0376(11) 0.0019(8) -0.0147(10) 0.0116(9)
Si1 0.0393(12) 0.0219(10) 0.0307(11) -0.0015(8) -0.0069(9) 0.0007(9)
Si3 0.0364(12) 0.0244(10) 0.0324(11) 0.0006(8) -0.0076(9) 0.0026(9)
Si2 0.0685(19) 0.0461(14) 0.0311(12) -0.0022(10) -0.0051(12) 0.0099(13)
Si4 0.0675(19) 0.0507(16) 0.0302(12) 0.0054(11) -0.0053(12) 0.0154(14)
O4 0.043(3) 0.026(3) 0.054(4) -0.002(2) -0.016(3) 0.005(2)
O7 0.038(3) 0.029(3) 0.053(4) -0.002(3) -0.004(3) 0.003(3)
O9 0.044(4) 0.026(3) 0.049(4) 0.001(2) -0.005(3) 0.004(2)
O2 0.047(4) 0.029(3) 0.040(3) -0.001(2) -0.016(3) -0.003(3)
O6 0.065(4) 0.042(4) 0.031(3) 0.000(3) -0.007(3) 0.012(3)
O5 0.051(4) 0.049(4) 0.071(5) -0.008(3) -0.031(4) 0.011(3)
O1 0.060(4) 0.039(3) 0.031(3) -0.002(3) -0.006(3) 0.003(3)
N9 0.041(4) 0.026(3) 0.035(4) -0.002(3) -0.007(3) -0.002(3)
N2 0.033(4) 0.030(3) 0.036(4) 0.005(3) -0.011(3) -0.003(3)
N7 0.039(4) 0.058(5) 0.050(5) -0.011(4) -0.007(4) -0.001(4)
N1 0.050(5) 0.024(3) 0.042(4) 0.001(3) -0.006(3) 0.014(3)
O8 0.046(4) 0.057(5) 0.076(5) 0.007(4) 0.000(4) 0.016(4)
O3 0.076(5) 0.025(3) 0.074(5) -0.004(3) -0.022(4) -0.002(3)
N3 0.033(4) 0.027(3) 0.032(3) 0.002(3) -0.012(3) -0.003(3)
O10 0.085(6) 0.027(3) 0.081(6) 0.003(3) -0.017(4) -0.006(3)
N4 0.046(5) 0.044(4) 0.036(4) 0.003(3) -0.012(3) 0.003(4)
N10 0.035(4) 0.024(3) 0.032(3) 0.003(3) -0.006(3) -0.004(3)
N6 0.056(5) 0.030(4) 0.044(4) -0.002(3) -0.008(4) 0.015(3)
C16 0.031(5) 0.026(4) 0.069(6) -0.009(4) 0.016(4) 0.006(3)
N5 0.047(4) 0.026(3) 0.044(4) 0.008(3) -0.001(3) -0.003(3)
N8 0.060(5) 0.030(4) 0.046(4) -0.010(3) -0.009(4) 0.001(4)
C21 0.039(5) 0.026(4) 0.041(5) 0.002(3) -0.008(4) -0.012(3)
C56 0.045(6) 0.034(5) 0.064(6) -0.005(4) -0.026(5) 0.016(4)
C20 0.049(5) 0.031(4) 0.026(4) 0.004(3) -0.011(4) 0.000(4)
C70 0.042(5) 0.034(4) 0.024(4) -0.002(3) -0.005(3) -0.001(4)
C69 0.039(5) 0.031(4) 0.027(4) -0.003(3) -0.006(3) 0.006(3)
C24 0.041(5) 0.033(4) 0.044(5) 0.005(4) -0.014(4) -0.016(4)
C55 0.054(6) 0.035(5) 0.040(5) -0.004(4) -0.005(4) 0.004(4)
C19 0.033(4) 0.028(4) 0.033(4) 0.003(3) -0.012(3) -0.006(3)
C68 0.029(4) 0.044(5) 0.023(4) 0.001(3) -0.009(3) -0.009(3)
C77 0.051(5) 0.036(4) 0.040(5) -0.007(4) -0.008(4) -0.004(4)
C71 0.033(4) 0.038(5) 0.041(5) -0.008(4) -0.002(4) -0.010(4)
C49 0.061(7) 0.044(5) 0.045(5) -0.007(4) -0.001(5) 0.011(5)
C74 0.048(5) 0.025(4) 0.039(5) -0.003(3) -0.009(4) -0.005(4)
C78 0.053(6) 0.037(5) 0.039(5) 0.001(4) 0.002(4) -0.004(4)
C22 0.042(5) 0.048(5) 0.046(5) 0.002(4) -0.009(4) -0.011(4)
C18 0.032(4) 0.029(4) 0.034(4) -0.003(3) -0.008(3) -0.008(3)
C31 0.054(6) 0.038(5) 0.041(5) 0.010(4) 0.001(4) 0.021(5)
C76 0.042(5) 0.022(4) 0.066(6) 0.011(4) -0.016(4) -0.009(4)
C75 0.033(5) 0.052(6) 0.054(6) 0.007(4) -0.007(4) -0.009(4)
C7 0.058(6) 0.045(5) 0.040(5) 0.005(4) -0.019(4) 0.001(5)
C17 0.052(6) 0.026(4) 0.037(4) 0.001(3) -0.013(4) 0.001(4)
C29 0.039(5) 0.033(4) 0.034(4) -0.002(3) -0.008(4) -0.002(4)
C26 0.042(5) 0.048(6) 0.065(7) 0.011(5) -0.017(5) -0.012(4)
C23 0.047(5) 0.026(4) 0.061(6) -0.004(4) -0.009(4) -0.012(4)
C59 0.049(6) 0.057(6) 0.033(5) -0.014(4) -0.004(4) 0.021(5)
C27 0.058(6) 0.050(5) 0.041(5) 0.002(4) -0.024(4) -0.007(5)
C28 0.057(6) 0.039(5) 0.039(5) 0.010(4) -0.011(4) -0.014(4)
C58 0.071(7) 0.043(5) 0.041(5) -0.012(4) -0.020(5) 0.016(5)
C39 0.072(8) 0.056(7) 0.064(7) 0.029(6) 0.009(6) 0.015(6)
C30 0.057(6) 0.051(6) 0.032(5) 0.010(4) -0.006(4) 0.020(5)
C25 0.071(7) 0.035(5) 0.059(6) 0.001(4) -0.013(5) -0.029(5)
C57 0.039(5) 0.037(4) 0.036(4) 0.002(3) -0.006(4) -0.004(4)
C2 0.075(8) 0.043(5) 0.044(5) -0.003(4) -0.019(5) 0.017(5)
C72 0.076(8) 0.045(5) 0.050(6) 0.002(4) -0.008(5) -0.028(5)
C73 0.039(5) 0.044(5) 0.068(7) -0.010(5) -0.017(5) -0.001(4)
C38 0.074(9) 0.107(11) 0.047(7) 0.031(7) -0.023(6) 0.008(8)
C32 0.051(6) 0.070(7) 0.057(6) 0.004(5) -0.020(5) -0.015(5)
C51 0.078(9) 0.063(7) 0.058(7) 0.020(6) -0.013(6) -0.013(6)
C45 0.073(7) 0.037(5) 0.053(6) 0.005(4) -0.010(5) 0.019(5)
C6 0.084(9) 0.045(6) 0.054(6) -0.001(5) -0.010(6) 0.026(6)
C40 0.062(7) 0.049(6) 0.047(6) -0.003(5) -0.006(5) 0.031(5)
C8 0.065(7) 0.055(6) 0.062(7) -0.007(5) -0.026(6) -0.001(5)
C35 0.064(8) 0.052(6) 0.081(9) 0.015(6) -0.017(6) -0.026(6)
C3 0.109(10) 0.047(6) 0.051(6) 0.001(5) -0.028(6) 0.029(7)
C10 0.112(12) 0.051(7) 0.059(7) -0.001(5) 0.009(7) 0.032(7)
C66 0.119(12) 0.050(7) 0.068(8) -0.026(6) -0.040(8) 0.035(7)
C1 0.054(6) 0.039(5) 0.050(6) 0.001(4) -0.006(5) 0.022(5)
C41 0.116(12) 0.058(7) 0.051(7) -0.008(5) -0.017(7) 0.048(8)
C9 0.106(11) 0.048(7) 0.076(9) -0.007(6) -0.015(8) -0.010(7)
C44 0.118(12) 0.058(7) 0.051(7) -0.010(5) 0.000(7) 0.047(8)
C63 0.048(7) 0.089(10) 0.081(9) -0.018(8) 0.008(6) -0.023(6)
C34 0.067(9) 0.103(11) 0.066(8) 0.017(8) -0.002(6) -0.006(8)
C4 0.095(11) 0.071(9) 0.077(9) -0.009(7) -0.020(8) 0.049(8)
C54 0.091(10) 0.063(8) 0.052(7) 0.009(6) -0.009(6) 0.011(7)
C14 0.132(13) 0.056(7) 0.044(6) -0.005(5) -0.027(7) -0.007(8)
C15 0.086(9) 0.054(6) 0.044(6) 0.001(5) 0.001(6) 0.007(6)
C13 0.076(9) 0.111(12) 0.058(8) 0.016(8) 0.012(7) 0.016(8)
C43 0.137(14) 0.069(9) 0.080(9) -0.022(7) -0.034(9) 0.068(10)
C67 0.062(8) 0.122(13) 0.058(8) -0.027(8) 0.014(6) 0.026(8)
C50 0.128(14) 0.052(7) 0.081(9) -0.001(7) -0.021(9) -0.013(8)
C12 0.18(2) 0.095(13) 0.060(9) -0.009(8) -0.030(10) 0.025(13)
C48 0.168(18) 0.103(13) 0.051(8) 0.005(8) 0.011(9) 0.052(12)
C60 0.124(14) 0.075(10) 0.103(12) -0.040(9) 0.024(10) -0.056(10)
C5 0.097(11) 0.077(9) 0.071(9) -0.006(7) 0.006(8) 0.045(8)
C46 0.138(14) 0.084(10) 0.048(7) -0.013(6) -0.031(8) 0.063(10)
C37 0.144(17) 0.098(13) 0.102(13) -0.010(10) -0.014(12) -0.064(13)
C36 0.058(8) 0.077(9) 0.116(12) 0.039(9) -0.022(8) -0.015(7)
C33 0.113(13) 0.087(11) 0.101(12) -0.029(10) -0.016(10) -0.043(10)
C65 0.060(9) 0.157(18) 0.077(10) -0.028(11) -0.001(7) -0.013(10)
C61 0.059(9) 0.100(13) 0.18(2) -0.067(13) -0.011(10) -0.015(9)
C11 0.115(14) 0.058(9) 0.145(16) 0.006(9) 0.046(12) 0.020(9)
C53 0.086(10) 0.140(15) 0.060(8) -0.036(9) -0.033(7) 0.049(10)
C42 0.144(15) 0.075(9) 0.067(9) -0.002(7) -0.051(9) 0.057(10)
C64 0.072(10) 0.089(12) 0.18(2) 0.015(13) -0.015(11) -0.030(9)
C52 0.134(15) 0.066(9) 0.086(11) 0.029(8) 0.044(10) 0.007(9)
C62 0.30(3) 0.079(11) 0.075(11) -0.004(9) 0.021(15) -0.106(17)
C47 0.18(2) 0.061(9) 0.111(14) -0.023(9) -0.062(14) 0.031(11)

loop_
_atom_type_symbol
_atom_type_description
_atom_type_scat_dispersion_real
_atom_type_scat_dispersion_imag
_atom_type_scat_source
C C 0.0181 0.0091 'International Tables Vol C Tables 4.2.6.8 and 6.1.1.4'
H H 0.0000 0.0000 'International Tables Vol C Tables 4.2.6.8 and 6.1.1.4'
N N 0.0311 0.0180 'International Tables Vol C Tables 4.2.6.8 and 6.1.1.4'
O O 0.0492 0.0322 'International Tables Vol C Tables 4.2.6.8 and 6.1.1.4'
Si Si 0.2541 0.3302 'International Tables Vol C Tables 4.2.6.8 and 6.1.1.4'
Ni Ni -3.0029 0.5091 'International Tables Vol C Tables 4.2.6.8 and 6.1.1.4'
Cl Cl 0.3639 0.7018 'International Tables Vol C Tables 4.2.6.8 and 6.1.1.4'

loop_
_geom_angle_atom_site_label_1
_geom_angle_atom_site_label_2
_geom_angle_atom_site_label_3
_geom_angle
C18 Ni1 C29 176.5(4)
C18 Ni1 Si1 85.5(3)
C29 Ni1 Si1 91.3(3)
C18 Ni1 Cl1 91.9(3)
C29 Ni1 Cl1 91.3(3)
Si1 Ni1 Cl1 176.40(11)
C57 Ni2 C68 175.5(4)
C57 Ni2 Si3 90.8(3)
C68 Ni2 Si3 85.9(3)
C57 Ni2 Cl2 90.7(3)
C68 Ni2 Cl2 92.7(3)
Si3 Ni2 Cl2 176.16(12)
O1 Si1 O4 103.4(4)
O1 Si1 O2 103.0(3)
O4 Si1 O2 98.2(3)
O1 Si1 Ni1 119.9(3)
O4 Si1 Ni1 114.9(2)
O2 Si1 Ni1 114.7(3)
O6 Si3 O9 103.9(4)
O6 Si3 O7 103.6(4)
O9 Si3 O7 98.1(3)
O6 Si3 Ni2 119.1(3)
O9 Si3 Ni2 114.4(2)
O7 Si3 Ni2 115.1(3)
O1 Si2 C13 108.1(6)
O1 Si2 C14 108.7(5)
C13 Si2 C14 112.0(8)
O1 Si2 C15 108.4(4)
C13 Si2 C15 110.0(7)
C14 Si2 C15 109.5(6)
O6 Si4 C54 108.9(5)
O6 Si4 C53 108.0(6)
C54 Si4 C53 109.3(7)
O6 Si4 C52 108.6(7)
C54 Si4 C52 110.4(7)
C53 Si4 C52 111.7(9)
C16 O4 Si1 128.7(6)
C56 O7 Si3 128.2(7)
C55 O9 Si3 128.6(7)
C17 O2 Si1 127.9(6)
Si3 O6 Si4 158.3(5)
Si2 O1 Si1 154.9(5)
C68 N9 C69 110.8(7)
C68 N9 C71 120.7(7)
C69 N9 C71 128.1(7)
C18 N2 C20 109.9(7)
C18 N2 C24 120.9(7)
C20 N2 C24 128.9(7)
C57 N7 C59 110.0(9)
C57 N7 C63 120.0(9)
C59 N7 C63 129.8(9)
C17 N1 C16 125.5(7)
C17 N1 C1 118.4(8)
C16 N1 C1 116.1(9)
C18 N3 C19 110.7(7)
C18 N3 C21 120.6(7)
C19 N3 C21 128.4(7)
C29 N4 C30 110.6(9)
C29 N4 C32 121.1(8)
C30 N4 C32 128.2(9)
C68 N10 C70 111.8(7)
C68 N10 C74 118.9(7)
C70 N10 C74 128.8(7)
C55 N6 C56 124.6(7)
C55 N6 C40 118.6(9)
C56 N6 C40 116.7(9)
O5 C16 O4 121.9(9)
O5 C16 N1 120.1(8)
O4 C16 N1 117.9(9)
C29 N5 C31 109.4(9)
C29 N5 C35 121.3(8)
C31 N5 C35 128.9(9)
C57 N8 C58 110.4(9)
C57 N8 C60 121.1(9)
C58 N8 C60 128.2(9)
N3 C21 C22 113.9(7)
N3 C21 C23 109.5(7)
C22 C21 C23 113.0(7)
N3 C21 H21 106.6
C22 C21 H21 106.6
C23 C21 H21 106.6
O8 C56 O7 121.3(10)
O8 C56 N6 119.5(8)
O7 C56 N6 119.1(9)
C19 C20 N2 106.8(7)
C19 C20 C28 128.9(8)
N2 C20 C28 124.3(8)
C69 C70 N10 106.5(7)
C69 C70 C78 128.5(8)
N10 C70 C78 124.9(8)
C70 C69 N9 106.2(7)
C70 C69 C77 128.6(8)
N9 C69 C77 125.2(8)
N2 C24 C26 110.8(8)
N2 C24 C25 114.1(8)
C26 C24 C25 112.1(8)
N2 C24 H24 106.4
C26 C24 H24 106.4
C25 C24 H24 106.4
O10 C55 O9 122.2(10)
O10 C55 N6 118.8(9)
O9 C55 N6 118.9(8)
C20 C19 N3 106.5(7)
C20 C19 C27 128.7(8)
N3 C19 C27 124.8(7)
N10 C68 N9 104.6(7)
N10 C68 Ni2 125.9(6)
N9 C68 Ni2 128.8(6)
C69 C77 H77A 109.5
C69 C77 H77B 109.5
H77A C77 H77B 109.5
C69 C77 H77C 109.5
H77A C77 H77C 109.5
H77B C77 H77C 109.5
N9 C71 C72 114.6(8)
N9 C71 C73 109.9(8)
C72 C71 C73 112.8(8)
N9 C71 H71 106.3
C72 C71 H71 106.3
C73 C71 H71 106.3
C51 C49 C45 110.8(10)
C51 C49 C50 110.5(11)
C45 C49 C50 110.4(10)
C51 C49 H49 108.3
C45 C49 H49 108.3
C50 C49 H49 108.3
N10 C74 C76 110.9(7)
N10 C74 C75 113.5(7)
C76 C74 C75 112.8(8)
N10 C74 H74 106.4
C76 C74 H74 106.4
C75 C74 H74 106.4
C70 C78 H78A 109.5
C70 C78 H78B 109.5
H78A C78 H78B 109.5
C70 C78 H78C 109.5
H78A C78 H78C 109.5
H78B C78 H78C 109.5
C21 C22 H22A 109.5
C21 C22 H22B 109.5
H22A C22 H22B 109.5
C21 C22 H22C 109.5
H22A C22 H22C 109.5
H22B C22 H22C 109.5
N3 C18 N2 106.1(7)
N3 C18 Ni1 125.3(6)
N2 C18 Ni1 128.1(6)
C30 C31 N5 108.5(8)
C30 C31 C39 127.5(10)
N5 C31 C39 124.0(11)
C74 C76 H76A 109.5
C74 C76 H76B 109.5
H76A C76 H76B 109.5
C74 C76 H76C 109.5
H76A C76 H76C 109.5
H76B C76 H76C 109.5
C74 C75 H75A 109.5
C74 C75 H75B 109.5
H75A C75 H75B 109.5
C74 C75 H75C 109.5
H75A C75 H75C 109.5
H75B C75 H75C 109.5
C2 C7 C9 111.9(10)
C2 C7 C8 109.3(9)
C9 C7 C8 112.1(10)
C2 C7 H7 107.8
C9 C7 H7 107.8
C8 C7 H7 107.8
O3 C17 O2 122.4(9)
O3 C17 N1 118.8(8)
O2 C17 N1 118.8(7)
N4 C29 N5 106.1(8)
N4 C29 Ni1 125.6(7)
N5 C29 Ni1 128.2(7)
C24 C26 H26A 109.5
C24 C26 H26B 109.5
H26A C26 H26B 109.5
C24 C26 H26C 109.5
H26A C26 H26C 109.5
H26B C26 H26C 109.5
C21 C23 H23A 109.5
C21 C23 H23B 109.5
H23A C23 H23B 109.5
C21 C23 H23C 109.5
H23A C23 H23C 109.5
H23B C23 H23C 109.5
C58 C59 N7 107.9(9)
C58 C59 C67 130.2(11)
N7 C59 C67 121.7(12)
C19 C27 H27A 109.5
C19 C27 H27B 109.5
H27A C27 H27B 109.5
C19 C27 H27C 109.5
H27A C27 H27C 109.5
H27B C27 H27C 109.5
C20 C28 H28A 109.5
C20 C28 H28B 109.5
H28A C28 H28B 109.5
C20 C28 H28C 109.5
H28A C28 H28C 109.5
H28B C28 H28C 109.5
C59 C58 N8 106.8(9)
C59 C58 C66 130.8(11)
N8 C58 C66 122.4(12)
C31 C39 H39A 109.5
C31 C39 H39B 109.5
H39A C39 H39B 109.5
C31 C39 H39C 109.5
H39A C39 H39C 109.5
H39B C39 H39C 109.5
C31 C30 N4 105.3(9)
C31 C30 C38 129.3(10)
N4 C30 C38 125.2(12)
C24 C25 H25A 109.5
C24 C25 H25B 109.5
H25A C25 H25B 109.5
C24 C25 H25C 109.5
H25A C25 H25C 109.5
H25B C25 H25C 109.5
N8 C57 N7 105.0(8)
N8 C57 Ni2 127.2(7)
N7 C57 Ni2 127.7(7)
C1 C2 C3 116.5(10)
C1 C2 C7 123.8(9)
C3 C2 C7 119.7(10)
C71 C72 H72A 109.5
C71 C72 H72B 109.5
H72A C72 H72B 109.5
C71 C72 H72C 109.5
H72A C72 H72C 109.5
H72B C72 H72C 109.5
C71 C73 H73A 109.5
C71 C73 H73B 109.5
H73A C73 H73B 109.5
C71 C73 H73C 109.5
H73A C73 H73C 109.5
H73B C73 H73C 109.5
C30 C38 H38A 109.5
C30 C38 H38B 109.5
H38A C38 H38B 109.5
C30 C38 H38C 109.5
H38A C38 H38C 109.5
H38B C38 H38C 109.5
N4 C32 C34 112.3(11)
N4 C32 C33 112.8(11)
C34 C32 C33 113.9(12)
N4 C32 H32 105.7
C34 C32 H32 105.7
C33 C32 H32 105.7
C49 C51 H51A 109.5
C49 C51 H51B 109.5
H51A C51 H51B 109.5
C49 C51 H51C 109.5
H51A C51 H51C 109.5
H51B C51 H51C 109.5
C44 C45 C40 117.5(10)
C44 C45 C49 120.1(10)
C40 C45 C49 122.4(9)
C1 C6 C5 116.7(11)
C1 C6 C10 123.3(10)
C5 C6 C10 120.0(11)
C45 C40 C41 122.2(9)
C45 C40 N6 120.3(9)
C41 C40 N6 117.5(9)
C7 C8 H8A 109.5
C7 C8 H8B 109.5
H8A C8 H8B 109.5
C7 C8 H8C 109.5
H8A C8 H8C 109.5
H8B C8 H8C 109.5
N5 C35 C37 108.9(12)
N5 C35 C36 114.1(11)
C37 C35 C36 113.0(12)
N5 C35 H35 106.8
C37 C35 H35 106.8
C36 C35 H35 106.8
C4 C3 C2 121.5(11)
C4 C3 H3 119.3
C2 C3 H3 119.3
C6 C10 C11 114.2(14)
C6 C10 C12 110.1(14)
C11 C10 C12 109.2(14)
C6 C10 H10 107.7
C11 C10 H10 107.7
C12 C10 H10 107.7
C58 C66 H66A 109.5
C58 C66 H66B 109.5
H66A C66 H66B 109.5
C58 C66 H66C 109.5
H66A C66 H66C 109.5
H66B C66 H66C 109.5
C6 C1 C2 123.2(9)
C6 C1 N1 118.3(9)
C2 C1 N1 118.4(9)
C42 C41 C40 117.1(11)
C42 C41 C46 120.0(11)
C40 C41 C46 123.0(10)
C7 C9 H9A 109.5
C7 C9 H9B 109.5
H9A C9 H9B 109.5
C7 C9 H9C 109.5
H9A C9 H9C 109.5
H9B C9 H9C 109.5
C43 C44 C45 121.9(11)
C43 C44 H44 119.0
C45 C44 H44 119.0
N7 C63 C64 112.6(13)
N7 C63 C65 113.6(13)
C64 C63 C65 113.9(13)
N7 C63 H63 105.2
C64 C63 H63 105.2
C65 C63 H63 105.2
C32 C34 H34A 109.5
C32 C34 H34B 109.5
H34A C34 H34B 109.5
C32 C34 H34C 109.5
H34A C34 H34C 109.5
H34B C34 H34C 109.5
C3 C4 C5 120.5(11)
C3 C4 H4 119.7
C5 C4 H4 119.7
Si4 C54 H54A 109.5
Si4 C54 H54B 109.5
H54A C54 H54B 109.5
Si4 C54 H54C 109.5
H54A C54 H54C 109.5
H54B C54 H54C 109.5
Si2 C14 H14A 109.5
Si2 C14 H14B 109.5
H14A C14 H14B 109.5
Si2 C14 H14C 109.5
H14A C14 H14C 109.5
H14B C14 H14C 109.5
Si2 C15 H15A 109.5
Si2 C15 H15B 109.5
H15A C15 H15B 109.5
Si2 C15 H15C 109.5
H15A C15 H15C 109.5
H15B C15 H15C 109.5
Si2 C13 H13A 109.5
Si2 C13 H13B 109.5
H13A C13 H13B 109.5
Si2 C13 H13C 109.5
H13A C13 H13C 109.5
H13B C13 H13C 109.5
C44 C43 C42 120.3(11)
C44 C43 H43 119.8
C42 C43 H43 119.8
C59 C67 H67A 109.5
C59 C67 H67B 109.5
H67A C67 H67B 109.5
C59 C67 H67C 109.5
H67A C67 H67C 109.5
H67B C67 H67C 109.5
C49 C50 H50A 109.5
C49 C50 H50B 109.5
H50A C50 H50B 109.5
C49 C50 H50C 109.5
H50A C50 H50C 109.5
H50B C50 H50C 109.5
C10 C12 H12A 109.5
C10 C12 H12B 109.5
H12A C12 H12B 109.5
C10 C12 H12C 109.5
H12A C12 H12C 109.5
H12B C12 H12C 109.5
C46 C48 H48A 109.5
C46 C48 H48B 109.5
H48A C48 H48B 109.5
C46 C48 H48C 109.5
H48A C48 H48C 109.5
H48B C48 H48C 109.5
N8 C60 C61 114.7(15)
N8 C60 C62 108.2(18)
C61 C60 C62 113.9(15)
N8 C60 H60 106.5
C61 C60 H60 106.5
C62 C60 H60 106.5
C4 C5 C6 121.4(12)
C4 C5 H5 119.3
C6 C5 H5 119.3
C47 C46 C41 112.9(15)
C47 C46 C48 112.9(15)
C41 C46 C48 108.2(15)
C47 C46 H46 107.5
C41 C46 H46 107.5
C48 C46 H46 107.5
C35 C37 H37A 109.5
C35 C37 H37B 109.5
H37A C37 H37B 109.5
C35 C37 H37C 109.5
H37A C37 H37C 109.5
H37B C37 H37C 109.5
C35 C36 H36A 109.5
C35 C36 H36B 109.5
H36A C36 H36B 109.5
C35 C36 H36C 109.5
H36A C36 H36C 109.5
H36B C36 H36C 109.5
C32 C33 H33A 109.5
C32 C33 H33B 109.5
H33A C33 H33B 109.5
C32 C33 H33C 109.5
H33A C33 H33C 109.5
H33B C33 H33C 109.5
C63 C65 H65A 109.5
C63 C65 H65B 109.5
H65A C65 H65B 109.5
C63 C65 H65C 109.5
H65A C65 H65C 109.5
H65B C65 H65C 109.5
C60 C61 H61A 109.5
C60 C61 H61B 109.5
H61A C61 H61B 109.5
C60 C61 H61C 109.5
H61A C61 H61C 109.5
H61B C61 H61C 109.5
C10 C11 H11A 109.5
C10 C11 H11B 109.5
H11A C11 H11B 109.5
C10 C11 H11C 109.5
H11A C11 H11C 109.5
H11B C11 H11C 109.5
Si4 C53 H53A 109.5
Si4 C53 H53B 109.5
H53A C53 H53B 109.5
Si4 C53 H53C 109.5
H53A C53 H53C 109.5
H53B C53 H53C 109.5
C43 C42 C41 120.9(12)
C43 C42 H42 119.6
C41 C42 H42 119.6
C63 C64 H64A 109.5
C63 C64 H64B 109.5
H64A C64 H64B 109.5
C63 C64 H64C 109.5
H64A C64 H64C 109.5
H64B C64 H64C 109.5
Si4 C52 H52A 109.5
Si4 C52 H52B 109.5
H52A C52 H52B 109.5
Si4 C52 H52C 109.5
H52A C52 H52C 109.5
H52B C52 H52C 109.5
C60 C62 H62A 109.5
C60 C62 H62B 109.5
H62A C62 H62B 109.5
C60 C62 H62C 109.5
H62A C62 H62C 109.5
H62B C62 H62C 109.5
C46 C47 H47A 109.5
C46 C47 H47B 109.5
H47A C47 H47B 109.5
C46 C47 H47C 109.5
H47A C47 H47C 109.5
H47B C47 H47C 109.5

loop_
_geom_bond_atom_site_label_1
_geom_bond_atom_site_label_2
_geom_bond_distance
Ni1 C18 1.906(9)
Ni1 C29 1.909(9)
Ni1 Si1 2.147(2)
Ni1 Cl1 2.259(2)
Ni2 C57 1.885(9)
Ni2 C68 1.900(8)
Ni2 Si3 2.145(2)
Ni2 Cl2 2.254(2)
Si1 O1 1.625(6)
Si1 O4 1.680(7)
Si1 O2 1.682(6)
Si3 O6 1.611(7)
Si3 O9 1.689(6)
Si3 O7 1.691(7)
Si2 O1 1.624(6)
Si2 C13 1.849(15)
Si2 C14 1.861(13)
Si2 C15 1.878(12)
Si4 O6 1.634(7)
Si4 C54 1.836(13)
Si4 C53 1.856(15)
Si4 C52 1.859(16)
O4 C16 1.340(11)
O7 C56 1.332(11)
O9 C55 1.314(11)
O2 C17 1.334(11)
O5 C16 1.199(12)
N9 C68 1.361(11)
N9 C69 1.406(11)
N9 C71 1.477(11)
N2 C18 1.358(11)
N2 C20 1.403(11)
N2 C24 1.478(11)
N7 C57 1.349(13)
N7 C59 1.395(13)
N7 C63 1.480(16)
N1 C17 1.372(12)
N1 C16 1.421(12)
N1 C1 1.449(11)
O8 C56 1.204(13)
O3 C17 1.228(11)
N3 C18 1.344(10)
N3 C19 1.400(10)
N3 C21 1.475(10)
O10 C55 1.241(12)
N4 C29 1.350(12)
N4 C30 1.411(12)
N4 C32 1.472(14)
N10 C68 1.352(11)
N10 C70 1.390(10)
N10 C74 1.489(11)
N6 C55 1.390(14)
N6 C56 1.413(13)
N6 C40 1.430(11)
N5 C29 1.345(12)
N5 C31 1.399(13)
N5 C35 1.451(14)
N8 C57 1.348(12)
N8 C58 1.401(13)
N8 C60 1.472(18)
C21 C22 1.521(13)
C21 C23 1.532(12)
C21 H21 1.0000
C20 C19 1.356(12)
C20 C28 1.499(12)
C70 C69 1.359(12)
C70 C78 1.500(13)
C69 C77 1.476(12)
C24 C26 1.528(14)
C24 C25 1.533(13)
C24 H24 1.0000
C19 C27 1.510(11)
C77 H77A 0.9800
C77 H77B 0.9800
C77 H77C 0.9800
C71 C72 1.515(13)
C71 C73 1.550(13)
C71 H71 1.0000
C49 C51 1.496(16)
C49 C45 1.508(15)
C49 C50 1.516(18)
C49 H49 1.0000
C74 C76 1.527(12)
C74 C75 1.540(13)
C74 H74 1.0000
C78 H78A 0.9800
C78 H78B 0.9800
C78 H78C 0.9800
C22 H22A 0.9800
C22 H22B 0.9800
C22 H22C 0.9800
C31 C30 1.337(17)
C31 C39 1.511(15)
C76 H76A 0.9800
C76 H76B 0.9800
C76 H76C 0.9800
C75 H75A 0.9800
C75 H75B 0.9800
C75 H75C 0.9800
C7 C2 1.507(15)
C7 C9 1.509(18)
C7 C8 1.556(14)
C7 H7 1.0000
C26 H26A 0.9800
C26 H26B 0.9800
C26 H26C 0.9800
C23 H23A 0.9800
C23 H23B 0.9800
C23 H23C 0.9800
C59 C58 1.307(16)
C59 C67 1.536(16)
C27 H27A 0.9800
C27 H27B 0.9800
C27 H27C 0.9800
C28 H28A 0.9800
C28 H28B 0.9800
C28 H28C 0.9800
C58 C66 1.517(15)
C39 H39A 0.9800
C39 H39B 0.9800
C39 H39C 0.9800
C30 C38 1.470(16)
C25 H25A 0.9800
C25 H25B 0.9800
C25 H25C 0.9800
C2 C1 1.384(15)
C2 C3 1.408(15)
C72 H72A 0.9800
C72 H72B 0.9800
C72 H72C 0.9800
C73 H73A 0.9800
C73 H73B 0.9800
C73 H73C 0.9800
C38 H38A 0.9800
C38 H38B 0.9800
C38 H38C 0.9800
C32 C34 1.522(18)
C32 C33 1.534(19)
C32 H32 1.0000
C51 H51A 0.9800
C51 H51B 0.9800
C51 H51C 0.9800
C45 C44 1.398(15)
C45 C40 1.401(15)
C6 C1 1.389(15)
C6 C5 1.404(16)
C6 C10 1.513(17)
C40 C41 1.423(16)
C8 H8A 0.9800
C8 H8B 0.9800
C8 H8C 0.9800
C35 C37 1.50(2)
C35 C36 1.543(19)
C35 H35 1.0000
C3 C4 1.356(19)
C3 H3 0.9500
C10 C11 1.52(2)
C10 C12 1.53(2)
C10 H10 1.0000
C66 H66A 0.9800
C66 H66B 0.9800
C66 H66C 0.9800
C41 C42 1.403(17)
C41 C46 1.507(17)
C9 H9A 0.9800
C9 H9B 0.9800
C9 H9C 0.9800
C44 C43 1.365(19)
C44 H44 0.9500
C63 C64 1.48(2)
C63 C65 1.49(2)
C63 H63 1.0000
C34 H34A 0.9800
C34 H34B 0.9800
C34 H34C 0.9800
C4 C5 1.36(2)
C4 H4 0.9500
C54 H54A 0.9800
C54 H54B 0.9800
C54 H54C 0.9800
C14 H14A 0.9800
C14 H14B 0.9800
C14 H14C 0.9800
C15 H15A 0.9800
C15 H15B 0.9800
C15 H15C 0.9800
C13 H13A 0.9800
C13 H13B 0.9800
C13 H13C 0.9800
C43 C42 1.39(2)
C43 H43 0.9500
C67 H67A 0.9800
C67 H67B 0.9800
C67 H67C 0.9800
C50 H50A 0.9800
C50 H50B 0.9800
C50 H50C 0.9800
C12 H12A 0.9800
C12 H12B 0.9800
C12 H12C 0.9800
C48 C46 1.57(3)
C48 H48A 0.9800
C48 H48B 0.9800
C48 H48C 0.9800
C60 C61 1.53(2)
C60 C62 1.56(3)
C60 H60 1.0000
C5 H5 0.9500
C46 C47 1.47(2)
C46 H46 1.0000
C37 H37A 0.9800
C37 H37B 0.9800
C37 H37C 0.9800
C36 H36A 0.9800
C36 H36B 0.9800
C36 H36C 0.9800
C33 H33A 0.9800
C33 H33B 0.9800
C33 H33C 0.9800
C65 H65A 0.9800
C65 H65B 0.9800
C65 H65C 0.9800
C61 H61A 0.9800
C61 H61B 0.9800
C61 H61C 0.9800
C11 H11A 0.9800
C11 H11B 0.9800
C11 H11C 0.9800
C53 H53A 0.9800
C53 H53B 0.9800
C53 H53C 0.9800
C42 H42 0.9500
C64 H64A 0.9800
C64 H64B 0.9800
C64 H64C 0.9800
C52 H52A 0.9800
C52 H52B 0.9800
C52 H52C 0.9800
C62 H62A 0.9800
C62 H62B 0.9800
C62 H62C 0.9800
C47 H47A 0.9800
C47 H47B 0.9800
C47 H47C 0.9800
